data_4327546
loop_
_publ_author_name
'Daniel J. Kramer'
'Alan Davison'
'William M. Davis'
'Alun G. Jones'

_publ_section_title
;
 N-(2-Mercaptoethyl)picolylamine as a Diaminomonothiolate Ligand for the
 "fac-[Re(CO)3]+" Core
;
_journal_name_full 'Inorganic Chemistry'
_journal_page_first 6181
_journal_page_last 6183
_journal_paper_doi 10.1021/ic025887+
_journal_volume 41
_journal_year 2002
_chemical_formula_moiety Re(CO)3(MEPA)
_chemical_formula_sum 'C11 H11 N2 O3 Re S'
_chemical_formula_weight 437.48
_chemical_name_systematic
; 
 ? 
;
_space_group_IT_number 14
_symmetry_cell_setting monoclinic
_symmetry_space_group_name_Hall '-P 2ybc'
_symmetry_space_group_name_H-M 'P 1 21/c 1'
_atom_sites_solution_hydrogens geom
_atom_sites_solution_primary direct
_atom_sites_solution_secondary difmap
_audit_creation_method SHELXL-97
_cell_angle_alpha 90.00
_cell_angle_beta 103.031(13)
_cell_angle_gamma 90.00
_cell_formula_units_Z 8
_cell_length_a 20.901(17)
_cell_length_b 9.101(7)
_cell_length_c 14.706(12)
_cell_measurement_temperature 183(2)
_cell_volume 2725(4)
_computing_cell_refinement 'Bruker SMART'
_computing_data_collection 'Bruker SMART'
_computing_data_reduction 'Bruker SAINT'
_computing_molecular_graphics 'Bruker SHELXTL'
_computing_publication_material 'Bruker SHELXTL'
_computing_structure_refinement 'SHELXL-97 (Sheldrick, 1997)'
_computing_structure_solution 'SHELXS-97 (Sheldrick, 1990)'
_diffrn_ambient_temperature 183(2)
_diffrn_measured_fraction_theta_full 0.991
_diffrn_measured_fraction_theta_max 0.991
_diffrn_measurement_device_type 'CCD area detector'
_diffrn_measurement_method 'phi and omega scans'
_diffrn_radiation_monochromator graphite
_diffrn_radiation_source 'fine-focus sealed tube'
_diffrn_radiation_type MoK\a
_diffrn_radiation_wavelength 0.71073
_diffrn_reflns_av_R_equivalents 0.0590
_diffrn_reflns_av_sigmaI/netI 0.0472
_diffrn_reflns_limit_h_max 23
_diffrn_reflns_limit_h_min -22
_diffrn_reflns_limit_k_max 10
_diffrn_reflns_limit_k_min -9
_diffrn_reflns_limit_l_max 14
_diffrn_reflns_limit_l_min -16
_diffrn_reflns_number 10653
_diffrn_reflns_theta_full 23.28
_diffrn_reflns_theta_max 23.28
_diffrn_reflns_theta_min 2.65
_exptl_absorpt_coefficient_mu 9.071
_exptl_absorpt_correction_T_max 0.2222
_exptl_absorpt_correction_T_min 0.0887
_exptl_absorpt_correction_type empirical
_exptl_crystal_colour yellow
_exptl_crystal_density_diffrn 2.132
_exptl_crystal_density_meas 0
_exptl_crystal_description needle
_exptl_crystal_F_000 1648
_exptl_crystal_size_max 0.25
_exptl_crystal_size_mid 0.09
_exptl_crystal_size_min 0.08
_refine_diff_density_max 1.465
_refine_diff_density_min -1.480
_refine_diff_density_rms 0.165
_refine_ls_extinction_coef 0.00000(4)
_refine_ls_extinction_expression Fc^*^=kFc[1+0.001xFc^2^\l^3^/sin(2\q)]^-1/4^
_refine_ls_extinction_method SHELXL
_refine_ls_goodness_of_fit_ref 1.265
_refine_ls_hydrogen_treatment mixed
_refine_ls_matrix_type full
_refine_ls_number_parameters 326
_refine_ls_number_reflns 3891
_refine_ls_number_restraints 0
_refine_ls_restrained_S_all 1.265
_refine_ls_R_factor_all 0.0621
_refine_ls_R_factor_gt 0.0516
_refine_ls_shift/su_max 3.582
_refine_ls_shift/su_mean 0.011
_refine_ls_structure_factor_coef Fsqd
_refine_ls_weighting_details 'calc w=1/[\s^2^(Fo^2^)+(0.0238P)^2^+23.3971P] where P=(Fo^2^+2Fc^2^)/3'
_refine_ls_weighting_scheme calc
_refine_ls_wR_factor_gt 0.0990
_refine_ls_wR_factor_ref 0.1024
_reflns_number_gt 3435
_reflns_number_total 3891
_reflns_threshold_expression >2sigma(I)
_cod_data_source_file ic0258872B_s2_1.cif
_cod_data_source_block 00220m
_cod_database_code 4327546

loop_
_symmetry_equiv_pos_as_xyz
'x, y, z'
'-x, y+1/2, -z+1/2'
'-x, -y, -z'
'x, -y-1/2, z-1/2'

loop_
_atom_site_label
_atom_site_type_symbol
_atom_site_fract_x
_atom_site_fract_y
_atom_site_fract_z
_atom_site_U_iso_or_equiv
_atom_site_adp_type
_atom_site_occupancy
_atom_site_symmetry_multiplicity
_atom_site_calc_flag
_atom_site_refinement_flags
Re1 Re 0.10063(2) 0.43409(5) 0.34258(3) 0.03230(18) Uani 1 1 d .
Re2 Re 0.40386(2) 0.60281(6) 0.64854(3) 0.03327(18) Uani 1 1 d .
S1 S 0.07230(15) 0.2083(4) 0.2481(2) 0.0432(8) Uani 1 1 d .
S2 S 0.42772(15) 0.3754(4) 0.7429(2) 0.0398(8) Uani 1 1 d .
O1 O 0.1318(5) 0.7219(12) 0.4518(7) 0.068(3) Uani 1 1 d .
O2 O 0.1799(6) 0.2761(14) 0.5143(8) 0.086(4) Uani 1 1 d .
O3 O -0.0240(5) 0.3987(10) 0.4178(6) 0.052(3) Uani 1 1 d .
O4 O 0.3808(5) 0.8964(12) 0.5441(7) 0.063(3) Uani 1 1 d .
O5 O 0.3348(5) 0.4327(15) 0.4744(7) 0.085(4) Uani 1 1 d .
O6 O 0.5359(5) 0.5761(11) 0.5925(7) 0.060(3) Uani 1 1 d .
N1 N 0.1787(5) 0.4495(10) 0.2665(7) 0.034(2) Uani 1 1 d .
N2 N 0.0544(4) 0.5401(11) 0.2092(6) 0.032(2) Uani 1 1 d .
H2 H 0.0273 0.6110 0.2226 0.039 Uiso 1 1 calc R
N3 N 0.3168(4) 0.6128(11) 0.7089(7) 0.036(2) Uani 1 1 d .
N4 N 0.4414(5) 0.7068(11) 0.7887(6) 0.035(2) Uani 1 1 d .
H4 H 0.4706 0.7774 0.7810 0.042 Uiso 1 1 calc R
C1 C 0.1195(7) 0.6161(16) 0.4070(9) 0.049(4) Uani 1 1 d .
C2 C 0.1506(7) 0.3330(17) 0.4500(9) 0.051(4) Uani 1 1 d .
C3 C 0.0225(7) 0.4119(13) 0.3902(9) 0.043(3) Uani 1 1 d .
C4 C 0.2341(6) 0.3699(14) 0.2873(10) 0.044(3) Uani 1 1 d .
H4A H 0.2420 0.3098 0.3398 0.053 Uiso 1 1 calc R
C5 C 0.2797(6) 0.3753(15) 0.2322(11) 0.051(4) Uani 1 1 d .
H5 H 0.3182 0.3208 0.2483 0.061 Uiso 1 1 calc R
C6 C 0.2677(6) 0.4610(16) 0.1543(10) 0.050(4) Uani 1 1 d .
H6 H 0.2975 0.4639 0.1161 0.060 Uiso 1 1 calc R
C7 C 0.2118(6) 0.5421(14) 0.1328(9) 0.045(3) Uani 1 1 d .
H7 H 0.2028 0.6015 0.0800 0.054 Uiso 1 1 calc R
C8 C 0.1680(6) 0.5344(12) 0.1919(8) 0.032(3) Uani 1 1 d .
C9 C 0.1058(6) 0.6169(14) 0.1699(9) 0.043(3) Uani 1 1 d .
H9A H 0.0907 0.6260 0.1028 0.051 Uiso 1 1 calc R
H9B H 0.1129 0.7151 0.1960 0.051 Uiso 1 1 calc R
C10 C 0.0130(6) 0.4395(14) 0.1408(9) 0.044(3) Uani 1 1 d .
H10A H 0.0019 0.4864 0.0800 0.053 Uiso 1 1 calc R
H10B H -0.0275 0.4189 0.1600 0.053 Uiso 1 1 calc R
C11 C 0.0491(6) 0.2967(15) 0.1338(9) 0.048(4) Uani 1 1 d .
H11A H 0.0882 0.3165 0.1107 0.058 Uiso 1 1 calc R
H11B H 0.0211 0.2312 0.0901 0.058 Uiso 1 1 calc R
C12 C 0.3888(6) 0.7858(16) 0.5823(10) 0.045(3) Uani 1 1 d .
C13 C 0.3638(7) 0.4981(16) 0.5397(9) 0.048(3) Uani 1 1 d .
C14 C 0.4854(7) 0.5878(14) 0.6137(9) 0.045(3) Uani 1 1 d .
C15 C 0.2626(6) 0.5315(15) 0.6801(10) 0.049(4) Uani 1 1 d .
H15 H 0.2585 0.4757 0.6261 0.059 Uiso 1 1 calc R
C16 C 0.2127(7) 0.5270(17) 0.7272(11) 0.058(4) Uani 1 1 d .
H16 H 0.1757 0.4685 0.7069 0.069 Uiso 1 1 calc R
C17 C 0.2199(7) 0.6122(17) 0.8048(12) 0.063(4) Uani 1 1 d .
H17 H 0.1867 0.6135 0.8376 0.075 Uiso 1 1 calc R
C18 C 0.2742(6) 0.6952(16) 0.8355(10) 0.050(4) Uani 1 1 d .
H18 H 0.2784 0.7506 0.8897 0.060 Uiso 1 1 calc R
C19 C 0.3233(6) 0.6979(13) 0.7872(9) 0.038(3) Uani 1 1 d .
C20 C 0.3851(6) 0.7837(14) 0.8146(9) 0.041(3) Uani 1 1 d .
H20A H 0.3951 0.8000 0.8815 0.050 Uiso 1 1 calc R
H20B H 0.3791 0.8789 0.7841 0.050 Uiso 1 1 calc R
C21 C 0.4766(6) 0.6063(15) 0.8588(9) 0.044(3) Uani 1 1 d .
H21A H 0.4822 0.6514 0.9199 0.053 Uiso 1 1 calc R
H21B H 0.5199 0.5885 0.8476 0.053 Uiso 1 1 calc R
C22 C 0.4412(6) 0.4605(14) 0.8588(9) 0.043(3) Uani 1 1 d .
H22A H 0.3993 0.4763 0.8753 0.052 Uiso 1 1 calc R
H22B H 0.4672 0.3954 0.9050 0.052 Uiso 1 1 calc R

loop_
_atom_site_aniso_label
_atom_site_aniso_U_11
_atom_site_aniso_U_22
_atom_site_aniso_U_33
_atom_site_aniso_U_23
_atom_site_aniso_U_13
_atom_site_aniso_U_12
Re1 0.0316(3) 0.0364(3) 0.0294(3) 0.0022(2) 0.0080(2) -0.0029(2)
Re2 0.0285(3) 0.0419(3) 0.0316(3) -0.0023(2) 0.0114(2) -0.0020(2)
S1 0.0334(18) 0.0425(19) 0.056(2) -0.0066(16) 0.0145(15) -0.0055(15)
S2 0.0327(17) 0.0409(19) 0.048(2) -0.0010(15) 0.0130(15) -0.0001(14)
O1 0.086(8) 0.075(7) 0.046(6) -0.024(6) 0.019(5) -0.039(6)
O2 0.077(8) 0.107(10) 0.069(8) 0.041(7) 0.005(6) -0.001(7)
O3 0.060(6) 0.057(6) 0.049(6) -0.017(5) 0.032(5) -0.024(5)
O4 0.072(7) 0.058(7) 0.068(7) 0.020(6) 0.034(6) 0.016(6)
O5 0.057(7) 0.140(11) 0.055(7) -0.039(7) 0.010(5) -0.033(7)
O6 0.053(6) 0.069(7) 0.070(7) -0.006(5) 0.039(5) -0.008(5)
N1 0.029(6) 0.030(5) 0.040(6) 0.000(5) 0.001(5) 0.000(5)
N2 0.025(5) 0.045(6) 0.023(5) -0.002(4) -0.001(4) 0.007(5)
N3 0.019(5) 0.046(6) 0.046(6) 0.003(5) 0.012(4) 0.004(5)
N4 0.033(6) 0.044(6) 0.027(5) -0.010(5) 0.006(4) -0.010(5)
C1 0.059(9) 0.061(9) 0.030(7) -0.022(7) 0.015(6) -0.031(8)
C2 0.049(9) 0.071(10) 0.031(8) 0.016(7) 0.002(6) -0.012(8)
C3 0.057(9) 0.028(7) 0.039(8) -0.011(6) 0.001(7) -0.017(7)
C4 0.030(7) 0.038(8) 0.058(9) 0.006(6) -0.004(6) 0.002(6)
C5 0.022(7) 0.043(8) 0.085(11) -0.009(8) 0.008(7) 0.000(6)
C6 0.030(8) 0.060(9) 0.065(10) -0.020(8) 0.025(7) -0.010(7)
C7 0.046(9) 0.042(8) 0.047(8) 0.000(6) 0.011(7) -0.006(7)
C8 0.032(7) 0.032(7) 0.032(7) 0.000(5) 0.010(5) -0.002(6)
C9 0.041(8) 0.048(8) 0.044(8) -0.002(6) 0.019(6) -0.005(7)
C10 0.036(7) 0.056(9) 0.037(7) 0.001(6) 0.003(6) -0.006(6)
C11 0.036(7) 0.057(9) 0.056(9) -0.020(7) 0.019(6) -0.007(7)
C12 0.030(7) 0.053(9) 0.054(9) -0.009(7) 0.013(6) -0.020(7)
C13 0.045(8) 0.067(9) 0.034(8) -0.003(7) 0.015(6) -0.015(7)
C14 0.053(9) 0.036(7) 0.050(8) -0.010(6) 0.022(7) -0.010(7)
C15 0.039(8) 0.045(8) 0.064(10) -0.002(7) 0.014(7) 0.002(7)
C16 0.039(8) 0.056(9) 0.083(12) 0.007(9) 0.023(8) -0.004(7)
C17 0.041(9) 0.065(10) 0.094(13) 0.009(10) 0.043(9) -0.003(8)
C18 0.040(8) 0.061(9) 0.052(9) 0.008(7) 0.019(7) 0.010(7)
C19 0.036(7) 0.037(7) 0.041(8) 0.005(6) 0.011(6) 0.012(6)
C20 0.037(7) 0.047(8) 0.043(8) -0.010(6) 0.018(6) 0.005(6)
C21 0.039(7) 0.061(9) 0.032(7) -0.003(7) 0.008(6) -0.004(7)
C22 0.041(8) 0.056(9) 0.035(7) 0.009(6) 0.011(6) 0.003(7)

loop_
_atom_type_symbol
_atom_type_description
_atom_type_scat_dispersion_real
_atom_type_scat_dispersion_imag
_atom_type_scat_source
C C 0.0033 0.0016 'International Tables Vol C Tables 4.2.6.8 and 6.1.1.4'
H H 0.0000 0.0000 'International Tables Vol C Tables 4.2.6.8 and 6.1.1.4'
N N 0.0061 0.0033 'International Tables Vol C Tables 4.2.6.8 and 6.1.1.4'
O O 0.0106 0.0060 'International Tables Vol C Tables 4.2.6.8 and 6.1.1.4'
S S 0.1246 0.1234 'International Tables Vol C Tables 4.2.6.8 and 6.1.1.4'
Re Re -1.0185 7.2310 'International Tables Vol C Tables 4.2.6.8 and 6.1.1.4'

loop_
_geom_angle_atom_site_label_1
_geom_angle_atom_site_label_2
_geom_angle_atom_site_label_3
_geom_angle
C1 Re1 C2 89.7(6)
C1 Re1 C3 90.4(5)
C2 Re1 C3 89.9(6)
C1 Re1 N1 96.0(5)
C2 Re1 N1 97.0(5)
C3 Re1 N1 170.6(4)
C1 Re1 N2 93.6(5)
C2 Re1 N2 171.8(5)
C3 Re1 N2 97.6(5)
N1 Re1 N2 75.2(3)
C1 Re1 S1 175.7(4)
C2 Re1 S1 94.6(5)
C3 Re1 S1 90.1(4)
N1 Re1 S1 83.0(3)
N2 Re1 S1 82.1(3)
C13 Re2 C14 89.3(6)
C13 Re2 C12 91.0(6)
C14 Re2 C12 88.9(5)
C13 Re2 N3 96.6(5)
C14 Re2 N3 172.0(5)
C12 Re2 N3 96.5(5)
C13 Re2 N4 171.2(4)
C14 Re2 N4 97.4(5)
C12 Re2 N4 94.8(5)
N3 Re2 N4 76.2(4)
C13 Re2 S2 92.8(4)
C14 Re2 S2 90.7(4)
C12 Re2 S2 176.2(4)
N3 Re2 S2 83.6(3)
N4 Re2 S2 81.6(3)
C11 S1 Re1 97.5(4)
C22 S2 Re2 97.9(4)
C8 N1 C4 118.8(11)
C8 N1 Re1 117.3(8)
C4 N1 Re1 123.7(8)
C10 N2 C9 112.6(9)
C10 N2 Re1 113.9(7)
C9 N2 Re1 109.8(7)
C15 N3 C19 119.6(10)
C15 N3 Re2 124.6(9)
C19 N3 Re2 115.4(8)
C21 N4 C20 114.7(10)
C21 N4 Re2 113.8(7)
C20 N4 Re2 107.5(7)
O1 C1 Re1 175.4(12)
O2 C2 Re1 178.5(15)
O3 C3 Re1 179.5(11)
N1 C4 C5 121.4(13)
C6 C5 C4 119.5(12)
C7 C6 C5 119.6(13)
C6 C7 C8 118.5(13)
N1 C8 C7 122.3(11)
N1 C8 C9 117.2(10)
C7 C8 C9 120.4(11)
C8 C9 N2 110.5(10)
N2 C10 C11 110.5(10)
C10 C11 S1 110.4(9)
O4 C12 Re2 178.5(13)
O5 C13 Re2 175.2(12)
O6 C14 Re2 178.9(12)
N3 C15 C16 122.7(14)
C17 C16 C15 116.9(14)
C18 C17 C16 121.7(13)
C17 C18 C19 120.3(14)
N3 C19 C18 118.8(12)
N3 C19 C20 116.2(10)
C18 C19 C20 125.0(12)
C19 C20 N4 111.8(10)
N4 C21 C22 112.5(10)
C21 C22 S2 109.9(8)

loop_
_geom_bond_atom_site_label_1
_geom_bond_atom_site_label_2
_geom_bond_distance
Re1 C1 1.905(13)
Re1 C2 1.920(14)
Re1 C3 1.926(15)
Re1 N1 2.182(10)
Re1 N2 2.204(9)
Re1 S1 2.477(4)
Re2 C13 1.888(14)
Re2 C14 1.892(14)
Re2 C12 1.919(16)
Re2 N3 2.198(9)
Re2 N4 2.243(9)
Re2 S2 2.479(4)
S1 C11 1.827(14)
S2 C22 1.835(13)
O1 C1 1.162(15)
O2 C2 1.131(15)
O3 C3 1.141(15)
O4 C12 1.147(16)
O5 C13 1.176(15)
O6 C14 1.171(15)
N1 C8 1.319(14)
N1 C4 1.341(15)
N2 C10 1.486(15)
N2 C9 1.502(15)
N3 C15 1.341(16)
N3 C19 1.368(15)
N4 C21 1.448(15)
N4 C20 1.490(14)
C4 C5 1.383(19)
C5 C6 1.362(19)
C6 C7 1.357(18)
C7 C8 1.399(17)
C8 C9 1.474(17)
C10 C11 1.518(18)
C15 C16 1.377(19)
C16 C17 1.36(2)
C17 C18 1.354(19)
C18 C19 1.374(17)
C19 C20 1.486(17)
C21 C22 1.519(18)
